data_1550331
loop_
_publ_author_name
'Yao, Kun'
'Yuan, Qianjia'
'Qu, Xingxin'
'Liu, Yangang'
'Liu, Delong'
'Zhang, Wanbin'

_publ_section_title
;
 Pd-Catalyzed asymmetric allylic substitution cascade using
 \a-(pyridin-1-yl)-acetamides formed in situ as nucleophiles
;
_journal_name_full 'Chemical Science'
_journal_paper_doi 10.1039/C8SC04626C
_journal_year 2019
_chemical_absolute_configuration ad
_chemical_formula_moiety 'C16 H18 N O2'
_chemical_formula_sum 'C16 H18 N O2'
_chemical_formula_weight 256.31
_space_group_crystal_system orthorhombic
_space_group_IT_number 19
_space_group_name_Hall 'P 2ac 2ab'
_space_group_name_H-M_alt 'P 21 21 21'
_symmetry_space_group_name_Hall 'P 2ac 2ab'
_symmetry_space_group_name_H-M 'P 21 21 21'
_atom_sites_solution_hydrogens mixed
_audit_creation_method SHELXL-2014/7
_audit_update_record
;
2018-08-08 deposited with the CCDC.
2018-12-03 downloaded from the CCDC.
;
_cell_angle_alpha 90
_cell_angle_beta 90
_cell_angle_gamma 90
_cell_formula_units_Z 4
_cell_length_a 5.478(2)
_cell_length_b 9.837(2)
_cell_length_c 25.781(5)
_cell_measurement_reflns_used 8969
_cell_measurement_temperature 293(2)
_cell_measurement_theta_max 68.24
_cell_measurement_theta_min 4.81
_cell_volume 1389.3(6)
_computing_structure_refinement 'SHELXL-2014/7 (Sheldrick, 2014)'
_diffrn_ambient_temperature 293(2)
_diffrn_measured_fraction_theta_full 0.997
_diffrn_measured_fraction_theta_max 0.997
_diffrn_measurement_device_type 'Bruker APEX-II CCD'
_diffrn_measurement_method '\f and \w scans'
_diffrn_radiation_type CuK\a
_diffrn_radiation_wavelength 1.54178
_diffrn_reflns_av_R_equivalents 0.0502
_diffrn_reflns_av_unetI/netI 0.0315
_diffrn_reflns_Laue_measured_fraction_full 0.997
_diffrn_reflns_Laue_measured_fraction_max 0.997
_diffrn_reflns_limit_h_max 6
_diffrn_reflns_limit_h_min -6
_diffrn_reflns_limit_k_max 10
_diffrn_reflns_limit_k_min -11
_diffrn_reflns_limit_l_max 31
_diffrn_reflns_limit_l_min -31
_diffrn_reflns_number 14833
_diffrn_reflns_point_group_measured_fraction_full 0.998
_diffrn_reflns_point_group_measured_fraction_max 0.998
_diffrn_reflns_theta_full 67.679
_diffrn_reflns_theta_max 68.362
_diffrn_reflns_theta_min 4.811
_exptl_absorpt_coefficient_mu 0.642
_exptl_crystal_colour colorless
_exptl_crystal_density_diffrn 1.225
_exptl_crystal_description block
_exptl_crystal_F_000 548
_exptl_crystal_size_max 0.220
_exptl_crystal_size_mid 0.210
_exptl_crystal_size_min 0.200
_exptl_transmission_factor_max 0.7531
_exptl_transmission_factor_min 0.6570
_refine_diff_density_max 0.387
_refine_diff_density_min -0.278
_refine_diff_density_rms 0.044
_refine_ls_abs_structure_details
;
 Refined as an inversion twin.
;
_refine_ls_abs_structure_Flack 0.2(5)
_refine_ls_extinction_method none
_refine_ls_goodness_of_fit_ref 1.163
_refine_ls_hydrogen_treatment constr
_refine_ls_matrix_type full
_refine_ls_number_parameters 173
_refine_ls_number_reflns 2540
_refine_ls_number_restraints 0
_refine_ls_restrained_S_all 1.163
_refine_ls_R_factor_all 0.0523
_refine_ls_R_factor_gt 0.0470
_refine_ls_shift/su_max 0.000
_refine_ls_shift/su_mean 0.000
_refine_ls_structure_factor_coef Fsqd
_refine_ls_weighting_details 'w=1/[\s^2^(Fo^2^)+(0.1000P)^2^] where P=(Fo^2^+2Fc^2^)/3'
_refine_ls_weighting_scheme calc
_refine_ls_wR_factor_gt 0.1419
_refine_ls_wR_factor_ref 0.1468
_reflns_Friedel_coverage 0.682
_reflns_Friedel_fraction_full 1.000
_reflns_Friedel_fraction_max 1.000
_reflns_number_gt 2347
_reflns_number_total 2540
_reflns_threshold_expression 'I > 2\s(I)'
_cod_data_source_file c8sc04626c2.cif
_cod_data_source_block t_a
_cod_database_code 1550331
_shelx_shelxl_version_number 2014/7
_shelx_space_group_comment
;
The symmetry employed for this shelxl refinement is uniquely defined
by the following loop, which should always be used as a source of
symmetry information in preference to the above space-group names.
They are only intended as comments.
;
_shelx_estimated_absorpt_t_min 0.872
_shelx_estimated_absorpt_t_max 0.882

loop_
_space_group_symop_operation_xyz
'x, y, z'
'-x+1/2, -y, z+1/2'
'x+1/2, -y+1/2, -z'
'-x, y+1/2, -z+1/2'

loop_
_atom_site_label
_atom_site_type_symbol
_atom_site_fract_x
_atom_site_fract_y
_atom_site_fract_z
_atom_site_U_iso_or_equiv
_atom_site_adp_type
_atom_site_occupancy
_atom_site_site_symmetry_order
_atom_site_calc_flag
_atom_site_refinement_flags_posn
_atom_site_refinement_flags_adp
O1 O -0.3429(4) 0.6120(2) 0.50022(10) 0.0338(6) Uani 1 1 d . .
O2 O -0.4171(3) 0.3903(2) 0.50947(8) 0.0270(5) Uani 1 1 d . .
H2A H -0.5547 0.4173 0.5195 0.040 Uiso 1 1 d R U
N1 N 0.1385(4) 0.4664(2) 0.53792(9) 0.0182(5) Uani 1 1 d . .
C1 C 0.1513(6) 0.6044(3) 0.56188(11) 0.0255(7) Uani 1 1 d . .
H1A H -0.0110 0.6338 0.5719 0.031 Uiso 1 1 calc R U
H1B H 0.2153 0.6690 0.5369 0.031 Uiso 1 1 calc R U
C2 C 0.3139(6) 0.5997(3) 0.60865(12) 0.0322(8) Uani 1 1 d . .
H2 H 0.4000 0.6770 0.6185 0.039 Uiso 1 1 calc R U
C3 C 0.3369(6) 0.4819(4) 0.63717(13) 0.0335(8) Uani 1 1 d . .
H3 H 0.4293 0.4837 0.6674 0.040 Uiso 1 1 calc R U
C4 C 0.2245(7) 0.3576(4) 0.62204(13) 0.0365(9) Uani 1 1 d . .
H4 H 0.2551 0.2767 0.6395 0.044 Uiso 1 1 calc R U
C5 C 0.0548(6) 0.3636(3) 0.57669(11) 0.0255(7) Uani 1 1 d . .
H5A H 0.0467 0.2749 0.5604 0.031 Uiso 1 1 calc R U
H5B H -0.1078 0.3870 0.5886 0.031 Uiso 1 1 calc R U
C6 C -0.0109(5) 0.4575(3) 0.48845(10) 0.0188(6) Uani 1 1 d . .
H6 H -0.0046 0.3632 0.4762 0.023 Uiso 1 1 calc R U
C7 C -0.2810(5) 0.4923(3) 0.50027(11) 0.0195(6) Uani 1 1 d . .
C8 C 0.0958(5) 0.5477(3) 0.44597(11) 0.0250(7) Uani 1 1 d . .
H8A H 0.0811 0.6424 0.4559 0.030 Uiso 1 1 calc R U
H8B H 0.2676 0.5271 0.4414 0.030 Uiso 1 1 calc R U
C9 C -0.0385(5) 0.5234(3) 0.39615(11) 0.0253(7) Uani 1 1 d . .
H9 H -0.1987 0.5541 0.3941 0.030 Uiso 1 1 calc R U
C10 C 0.0523(6) 0.4617(3) 0.35484(11) 0.0284(7) Uani 1 1 d . .
H10 H 0.2149 0.4349 0.3564 0.034 Uiso 1 1 calc R U
C11 C -0.0816(6) 0.4317(3) 0.30633(11) 0.0269(7) Uani 1 1 d . .
C12 C -0.2896(6) 0.5053(4) 0.29160(13) 0.0319(8) Uani 1 1 d . .
H12 H -0.3425 0.5776 0.3119 0.038 Uiso 1 1 calc R U
C13 C -0.4165(7) 0.4715(4) 0.24723(13) 0.0376(8) Uani 1 1 d . .
H13 H -0.5529 0.5220 0.2377 0.045 Uiso 1 1 calc R U
C14 C -0.3425(7) 0.3632(4) 0.21670(13) 0.0396(9) Uani 1 1 d . .
H14 H -0.4301 0.3402 0.1871 0.048 Uiso 1 1 calc R U
C15 C -0.1381(7) 0.2893(4) 0.23054(12) 0.0357(8) Uani 1 1 d . .
H15 H -0.0884 0.2159 0.2104 0.043 Uiso 1 1 calc R U
C16 C -0.0066(6) 0.3251(3) 0.27469(12) 0.0313(7) Uani 1 1 d . .
H16 H 0.1338 0.2769 0.2832 0.038 Uiso 1 1 calc R U

loop_
_atom_site_aniso_label
_atom_site_aniso_U_11
_atom_site_aniso_U_22
_atom_site_aniso_U_33
_atom_site_aniso_U_23
_atom_site_aniso_U_13
_atom_site_aniso_U_12
O1 0.0217(9) 0.0204(12) 0.0594(15) 0.0039(11) 0.0026(11) 0.0018(8)
O2 0.0146(9) 0.0222(11) 0.0441(12) 0.0014(9) 0.0041(9) -0.0006(8)
N1 0.0162(11) 0.0180(12) 0.0204(11) 0.0014(9) -0.0020(9) 0.0004(9)
C1 0.0269(15) 0.0202(16) 0.0295(16) -0.0030(12) -0.0011(12) 0.0020(13)
C2 0.0367(17) 0.0275(18) 0.0323(17) -0.0074(14) -0.0056(14) -0.0046(15)
C3 0.0332(16) 0.040(2) 0.0275(16) -0.0014(14) -0.0073(14) 0.0061(15)
C4 0.045(2) 0.0302(19) 0.0346(18) 0.0101(14) -0.0160(16) -0.0001(16)
C5 0.0291(15) 0.0224(16) 0.0251(15) 0.0043(12) -0.0004(13) -0.0050(12)
C6 0.0163(12) 0.0193(14) 0.0209(14) -0.0006(11) -0.0021(11) -0.0007(11)
C7 0.0167(12) 0.0190(15) 0.0228(14) -0.0019(12) -0.0023(11) -0.0012(11)
C8 0.0196(14) 0.0284(17) 0.0269(15) 0.0027(12) -0.0006(12) -0.0039(12)
C9 0.0210(14) 0.0277(17) 0.0274(15) 0.0067(12) -0.0008(12) -0.0026(13)
C10 0.0251(14) 0.0331(18) 0.0269(15) 0.0044(13) 0.0003(12) 0.0002(14)
C11 0.0258(15) 0.0283(17) 0.0266(15) 0.0063(12) 0.0048(13) -0.0070(13)
C12 0.0322(17) 0.0314(18) 0.0320(17) 0.0019(14) -0.0003(14) 0.0015(14)
C13 0.0334(17) 0.043(2) 0.0364(18) 0.0042(15) -0.0078(15) -0.0013(16)
C14 0.0389(19) 0.052(2) 0.0283(17) -0.0021(16) -0.0025(15) -0.0097(17)
C15 0.047(2) 0.0346(19) 0.0260(16) -0.0052(14) 0.0078(16) -0.0076(16)
C16 0.0327(16) 0.0322(18) 0.0291(16) 0.0067(13) 0.0057(14) 0.0021(14)

loop_
_atom_type_symbol
_atom_type_description
_atom_type_scat_dispersion_real
_atom_type_scat_dispersion_imag
_atom_type_scat_source
C C 0.0181 0.0091 'International Tables Vol C Tables 4.2.6.8 and 6.1.1.4'
H H 0.0000 0.0000 'International Tables Vol C Tables 4.2.6.8 and 6.1.1.4'
N N 0.0311 0.0180 'International Tables Vol C Tables 4.2.6.8 and 6.1.1.4'
O O 0.0492 0.0322 'International Tables Vol C Tables 4.2.6.8 and 6.1.1.4'

loop_
_geom_angle_atom_site_label_1
_geom_angle_atom_site_label_2
_geom_angle_atom_site_label_3
_geom_angle
C7 O2 H2A 109.5
C1 N1 C5 110.7(2)
C1 N1 C6 115.2(2)
C5 N1 C6 110.9(2)
N1 C1 C2 109.4(2)
N1 C1 H1A 109.8
C2 C1 H1A 109.8
N1 C1 H1B 109.8
C2 C1 H1B 109.8
H1A C1 H1B 108.2
C3 C2 C1 120.6(3)
C3 C2 H2 119.7
C1 C2 H2 119.7
C2 C3 C4 122.4(3)
C2 C3 H3 118.8
C4 C3 H3 118.8
C3 C4 C5 116.7(3)
C3 C4 H4 121.6
C5 C4 H4 121.6
N1 C5 C4 111.0(2)
N1 C5 H5A 109.4
C4 C5 H5A 109.4
N1 C5 H5B 109.4
C4 C5 H5B 109.4
H5A C5 H5B 108.0
N1 C6 C8 111.3(2)
N1 C6 C7 109.7(2)
C8 C6 C7 112.2(2)
N1 C6 H6 107.8
C8 C6 H6 107.8
C7 C6 H6 107.8
O1 C7 O2 126.6(2)
O1 C7 C6 118.5(2)
O2 C7 C6 114.9(2)
C9 C8 C6 109.5(2)
C9 C8 H8A 109.8
C6 C8 H8A 109.8
C9 C8 H8B 109.8
C6 C8 H8B 109.8
H8A C8 H8B 108.2
C10 C9 C8 125.3(3)
C10 C9 H9 117.3
C8 C9 H9 117.3
C9 C10 C11 125.8(3)
C9 C10 H10 117.1
C11 C10 H10 117.1
C16 C11 C12 118.1(3)
C16 C11 C10 120.0(3)
C12 C11 C10 121.9(3)
C13 C12 C11 120.6(3)
C13 C12 H12 119.7
C11 C12 H12 119.7
C12 C13 C14 120.6(3)
C12 C13 H13 119.7
C14 C13 H13 119.7
C15 C14 C13 119.6(3)
C15 C14 H14 120.2
C13 C14 H14 120.2
C14 C15 C16 119.8(3)
C14 C15 H15 120.1
C16 C15 H15 120.1
C11 C16 C15 121.2(3)
C11 C16 H16 119.4
C15 C16 H16 119.4

loop_
_geom_bond_atom_site_label_1
_geom_bond_atom_site_label_2
_geom_bond_distance
O1 C7 1.225(3)
O2 C7 1.273(3)
O2 H2A 0.8396
N1 C1 1.493(4)
N1 C5 1.494(3)
N1 C6 1.518(3)
C1 C2 1.500(4)
C1 H1A 0.9700
C1 H1B 0.9700
C2 C3 1.378(5)
C2 H2 0.9300
C3 C4 1.424(5)
C3 H3 0.9300
C4 C5 1.495(4)
C4 H4 0.9300
C5 H5A 0.9700
C5 H5B 0.9700
C6 C8 1.526(4)
C6 C7 1.549(4)
C6 H6 0.9800
C8 C9 1.499(4)
C8 H8A 0.9700
C8 H8B 0.9700
C9 C10 1.323(4)
C9 H9 0.9300
C10 C11 1.480(4)
C10 H10 0.9300
C11 C16 1.390(5)
C11 C12 1.403(5)
C12 C13 1.379(5)
C12 H12 0.9300
C13 C14 1.386(5)
C13 H13 0.9300
C14 C15 1.382(5)
C14 H14 0.9300
C15 C16 1.392(5)
C15 H15 0.9300
C16 H16 0.9300

loop_
_geom_torsion_atom_site_label_1
_geom_torsion_atom_site_label_2
_geom_torsion_atom_site_label_3
_geom_torsion_atom_site_label_4
_geom_torsion
C5 N1 C1 C2 56.0(3)
C6 N1 C1 C2 -177.2(2)
N1 C1 C2 C3 -29.2(4)
C1 C2 C3 C4 4.7(5)
C2 C3 C4 C5 -6.9(5)
C1 N1 C5 C4 -59.4(3)
C6 N1 C5 C4 171.4(3)
C3 C4 C5 N1 33.8(4)
C1 N1 C6 C8 61.4(3)
C5 N1 C6 C8 -171.9(2)
C1 N1 C6 C7 -63.4(3)
C5 N1 C6 C7 63.3(3)
N1 C6 C7 O1 85.4(3)
C8 C6 C7 O1 -38.8(4)
N1 C6 C7 O2 -94.2(3)
C8 C6 C7 O2 141.5(3)
N1 C6 C8 C9 173.3(2)
C7 C6 C8 C9 -63.3(3)
C6 C8 C9 C10 -109.9(4)
C8 C9 C10 C11 177.1(3)
C9 C10 C11 C16 -155.0(3)
C9 C10 C11 C12 22.9(5)
C16 C11 C12 C13 0.6(5)
C10 C11 C12 C13 -177.4(3)
C11 C12 C13 C14 0.8(5)
C12 C13 C14 C15 -0.8(5)
C13 C14 C15 C16 -0.6(5)
C12 C11 C16 C15 -2.0(4)
C10 C11 C16 C15 176.0(3)
C14 C15 C16 C11 2.1(5)
